data_4130780
loop_
_publ_author_name
'Cernijenko, Artiom'
'Risgaard, Rune'
'Baran, Phil S.'

_publ_section_title
;
 11-Step Total Synthesis of (-)-Maoecrystal V.
;
_journal_issue 30
_journal_name_full 'Journal of the American Chemical Society'
_journal_page_first 9425
_journal_page_last 9428
_journal_paper_doi 10.1021/jacs.6b06623
_journal_volume 138
_journal_year 2016
_chemical_formula_sum 'C17 H22 O2'
_chemical_formula_weight 258.34
_chemical_name_common RR12-043
_space_group_crystal_system monoclinic
_space_group_IT_number 14
_space_group_name_Hall '-P 2ybc'
_space_group_name_H-M_alt 'P 1 21/c 1'
_atom_sites_solution_hydrogens geom
_audit_creation_method SHELXL-2013
_cell_angle_alpha 90
_cell_angle_beta 102.271(2)
_cell_angle_gamma 90
_cell_formula_units_Z 8
_cell_length_a 21.5194(10)
_cell_length_b 10.6148(4)
_cell_length_c 12.7272(6)
_cell_measurement_reflns_used 9950
_cell_measurement_temperature 90(2)
_cell_measurement_theta_max 26.32
_cell_measurement_theta_min 2.82
_cell_volume 2840.8(2)
_computing_cell_refinement 'Bruker SAINT'
_computing_data_collection 'Bruker APEX2'
_computing_data_reduction 'Bruker SAINT'
_computing_molecular_graphics 'Bruker SHELXTL'
_computing_publication_material 'Bruker SHELXTL'
_computing_structure_refinement 'SHELXL-2013 (Sheldrick, 2013)'
_computing_structure_solution 'SHELXS-97 (Sheldrick 2008)'
_diffrn_ambient_temperature 90(2)
_diffrn_measured_fraction_theta_full 0.998
_diffrn_measured_fraction_theta_max 0.997
_diffrn_measurement_device_type 'Bruker APEX-II CCD'
_diffrn_measurement_method '\f and \w scans'
_diffrn_radiation_type MoK\a
_diffrn_radiation_wavelength 0.71073
_diffrn_reflns_av_R_equivalents 0.0433
_diffrn_reflns_av_unetI/netI 0.0280
_diffrn_reflns_Laue_measured_fraction_full 0.998
_diffrn_reflns_Laue_measured_fraction_max 0.997
_diffrn_reflns_limit_h_max 26
_diffrn_reflns_limit_h_min -26
_diffrn_reflns_limit_k_max 13
_diffrn_reflns_limit_k_min -9
_diffrn_reflns_limit_l_max 15
_diffrn_reflns_limit_l_min -15
_diffrn_reflns_number 31612
_diffrn_reflns_point_group_measured_fraction_full 0.998
_diffrn_reflns_point_group_measured_fraction_max 0.997
_diffrn_reflns_theta_full 25.000
_diffrn_reflns_theta_max 26.381
_diffrn_reflns_theta_min 2.523
_exptl_absorpt_coefficient_mu 0.077
_exptl_absorpt_correction_T_max 0.988
_exptl_absorpt_correction_T_min 0.944
_exptl_absorpt_correction_type multi-scan
_exptl_absorpt_process_details SADABS
_exptl_crystal_colour colourless
_exptl_crystal_density_diffrn 1.208
_exptl_crystal_description plate
_exptl_crystal_F_000 1120
_exptl_crystal_size_max 0.290
_exptl_crystal_size_mid 0.260
_exptl_crystal_size_min 0.090
_refine_diff_density_max 0.332
_refine_diff_density_min -0.213
_refine_diff_density_rms 0.041
_refine_ls_extinction_method none
_refine_ls_goodness_of_fit_ref 1.028
_refine_ls_hydrogen_treatment constr
_refine_ls_matrix_type full
_refine_ls_number_parameters 349
_refine_ls_number_reflns 5790
_refine_ls_number_restraints 0
_refine_ls_restrained_S_all 1.028
_refine_ls_R_factor_all 0.0460
_refine_ls_R_factor_gt 0.0381
_refine_ls_shift/su_max 0.019
_refine_ls_shift/su_mean 0.002
_refine_ls_structure_factor_coef Fsqd
_refine_ls_weighting_details 'w=1/[\s^2^(Fo^2^)+(0.0560P)^2^+1.1000P] where P=(Fo^2^+2Fc^2^)/3'
_refine_ls_weighting_scheme calc
_refine_ls_wR_factor_gt 0.1002
_refine_ls_wR_factor_ref 0.1066
_reflns_Friedel_coverage 0.000
_reflns_number_gt 4974
_reflns_number_total 5790
_reflns_threshold_expression 'I > 2\s(I)'
_cod_data_source_file ja6b06623_si_004.cif
_cod_data_source_block baran382
_cod_original_sg_symbol_H-M 'P 21/c'
_cod_database_code 4130780
_shelx_space_group_comment
; 
The symmetry employed for this shelxl refinement is uniquely defined 
by the following loop, which should always be used as a source of 
symmetry information in preference to the above space-group names. 
They are only intended as comments. 
;
_shelx_estimated_absorpt_t_min 0.978
_shelx_estimated_absorpt_t_max 0.993
_shelxl_version_number 2013-3

loop_
_space_group_symop_operation_xyz
'x, y, z'
'-x, y+1/2, -z+1/2'
'-x, -y, -z'
'x, -y-1/2, z-1/2'

loop_
_atom_site_label
_atom_site_type_symbol
_atom_site_fract_x
_atom_site_fract_y
_atom_site_fract_z
_atom_site_U_iso_or_equiv
_atom_site_adp_type
_atom_site_occupancy
_atom_site_site_symmetry_order
_atom_site_calc_flag
_atom_site_refinement_flags_posn
_atom_site_refinement_flags_adp
O1 O 0.17501(4) 0.75432(9) 0.96439(7) 0.0183(2) Uani 1 1 d . .
O2 O 0.19823(4) 0.57157(8) 0.79648(8) 0.0227(2) Uani 1 1 d . .
O3 O 0.30247(4) 0.07674(8) 0.09904(7) 0.0191(2) Uani 1 1 d . .
O4 O 0.34083(4) 0.34070(8) 0.04160(7) 0.0174(2) Uani 1 1 d . .
C1 C 0.36156(6) 0.67827(12) 0.84282(10) 0.0173(3) Uani 1 1 d . .
H1 H 0.4058 0.6436 0.8598 0.021 Uiso 1 1 calc R U
C2 C 0.35438(6) 0.78495(12) 0.91794(10) 0.0145(2) Uani 1 1 d . .
C3 C 0.29568(6) 0.83229(11) 0.90135(9) 0.0130(2) Uani 1 1 d . .
H4 H 0.2843 0.8965 0.9457 0.016 Uiso 1 1 calc R U
C4 C 0.24799(6) 0.77693(11) 0.80672(9) 0.0127(2) Uani 1 1 d . .
C5 C 0.18157(6) 0.83031(11) 0.79226(9) 0.0127(2) Uani 1 1 d . .
C6 C 0.14751(5) 0.80208(11) 0.88010(9) 0.0124(2) Uani 1 1 d . .
C7 C 0.07587(5) 0.82796(11) 0.85793(10) 0.0143(3) Uani 1 1 d . .
C8 C 0.04335(6) 0.71414(12) 0.79328(11) 0.0194(3) Uani 1 1 d . .
H2 H 0.0498 0.6388 0.8388 0.029 Uiso 1 1 calc R U
H20 H 0.0619 0.7006 0.7302 0.029 Uiso 1 1 calc R U
H21 H -0.0023 0.7307 0.7698 0.029 Uiso 1 1 calc R U
C9 C 0.06148(6) 0.94991(11) 0.79266(10) 0.0167(3) Uani 1 1 d . .
H3 H 0.0149 0.9637 0.7748 0.020 Uiso 1 1 calc R U
H22 H 0.0811 1.0217 0.8373 0.020 Uiso 1 1 calc R U
C10 C 0.31251(6) 0.57596(12) 0.85279(11) 0.0193(3) Uani 1 1 d . .
H6 H 0.3169 0.5036 0.8058 0.023 Uiso 1 1 calc R U
H5 H 0.3195 0.5456 0.9279 0.023 Uiso 1 1 calc R U
C11 C 0.24678(6) 0.63324(11) 0.81921(10) 0.0154(3) Uani 1 1 d . .
C12 C 0.34390(6) 0.72755(13) 0.72601(10) 0.0186(3) Uani 1 1 d . .
H10 H 0.3422 0.6563 0.6752 0.022 Uiso 1 1 calc R U
H7 H 0.3768 0.7875 0.7133 0.022 Uiso 1 1 calc R U
C13 C 0.27847(6) 0.79409(12) 0.70625(10) 0.0164(3) Uani 1 1 d . .
H8 H 0.2500 0.7577 0.6419 0.020 Uiso 1 1 calc R U
H9 H 0.2838 0.8849 0.6929 0.020 Uiso 1 1 calc R U
C14 C 0.41096(6) 0.82940(12) 0.99963(10) 0.0176(3) Uani 1 1 d . .
H11 H 0.3982 0.8987 1.0414 0.026 Uiso 1 1 calc R U
H12 H 0.4439 0.8589 0.9629 0.026 Uiso 1 1 calc R U
H13 H 0.4277 0.7597 1.0479 0.026 Uiso 1 1 calc R U
C15 C 0.15195(6) 0.89371(11) 0.70479(10) 0.0155(3) Uani 1 1 d . .
H16 H 0.1743 0.9057 0.6487 0.019 Uiso 1 1 calc R U
C16 C 0.08616(6) 0.94704(12) 0.68926(10) 0.0181(3) Uani 1 1 d . .
H15 H 0.0570 0.8958 0.6352 0.022 Uiso 1 1 calc R U
H14 H 0.0862 1.0338 0.6607 0.022 Uiso 1 1 calc R U
C17 C 0.05317(6) 0.83946(13) 0.96359(11) 0.0217(3) Uani 1 1 d . .
H17 H 0.0743 0.9112 1.0048 0.032 Uiso 1 1 calc R U
H18 H 0.0636 0.7621 1.0056 0.032 Uiso 1 1 calc R U
H19 H 0.0070 0.8525 0.9481 0.032 Uiso 1 1 calc R U
C18 C 0.11061(6) 0.39191(13) -0.07105(10) 0.0204(3) Uani 1 1 d . .
H23 H 0.1305 0.4729 -0.0807 0.031 Uiso 1 1 calc R U
H40 H 0.0714 0.4065 -0.0453 0.031 Uiso 1 1 calc R U
H41 H 0.1005 0.3471 -0.1399 0.031 Uiso 1 1 calc R U
C19 C 0.15553(6) 0.31420(12) 0.00963(9) 0.0145(2) Uani 1 1 d . .
C20 C 0.21212(6) 0.35202(11) 0.06513(9) 0.0129(2) Uani 1 1 d . .
H42 H 0.2295 0.4316 0.0531 0.015 Uiso 1 1 calc R U
C21 C 0.24728(5) 0.25989(11) 0.14913(9) 0.0120(2) Uani 1 1 d . .
C22 C 0.31180(6) 0.30524(11) 0.20820(9) 0.0127(2) Uani 1 1 d . .
C23 C 0.35740(6) 0.33904(11) 0.13962(9) 0.0125(2) Uani 1 1 d . .
C24 C 0.42661(6) 0.36462(11) 0.19456(10) 0.0153(3) Uani 1 1 d . .
C25 C 0.45724(6) 0.45094(13) 0.12363(11) 0.0217(3) Uani 1 1 d . .
H31 H 0.4571 0.4090 0.0550 0.033 Uiso 1 1 calc R U
H32 H 0.5012 0.4694 0.1601 0.033 Uiso 1 1 calc R U
H24 H 0.4331 0.5297 0.1104 0.033 Uiso 1 1 calc R U
C26 C 0.13768(6) 0.18268(12) 0.03740(10) 0.0153(3) Uani 1 1 d . .
H25 H 0.0957 0.1572 -0.0078 0.018 Uiso 1 1 calc R U
C27 C 0.19059(6) 0.09171(12) 0.02182(10) 0.0172(3) Uani 1 1 d . .
H43 H 0.1810 0.0055 0.0435 0.021 Uiso 1 1 calc R U
H44 H 0.1932 0.0896 -0.0549 0.021 Uiso 1 1 calc R U
C28 C 0.25338(6) 0.13589(11) 0.08991(9) 0.0135(2) Uani 1 1 d . .
C29 C 0.33009(6) 0.30904(11) 0.31584(10) 0.0156(3) Uani 1 1 d . .
H35 H 0.3003 0.2829 0.3569 0.019 Uiso 1 1 calc R U
C30 C 0.39408(6) 0.35167(12) 0.37537(10) 0.0196(3) Uani 1 1 d . .
H33 H 0.4199 0.2771 0.4039 0.024 Uiso 1 1 calc R U
H34 H 0.3890 0.4043 0.4372 0.024 Uiso 1 1 calc R U
C31 C 0.42904(6) 0.42686(12) 0.30437(10) 0.0180(3) Uani 1 1 d . .
H27 H 0.4740 0.4368 0.3419 0.022 Uiso 1 1 calc R U
H26 H 0.4100 0.5120 0.2929 0.022 Uiso 1 1 calc R U
C32 C 0.46032(6) 0.23565(13) 0.20723(11) 0.0220(3) Uani 1 1 d . .
H28 H 0.4390 0.1794 0.2494 0.033 Uiso 1 1 calc R U
H29 H 0.5048 0.2467 0.2443 0.033 Uiso 1 1 calc R U
H30 H 0.4586 0.1988 0.1361 0.033 Uiso 1 1 calc R U
C33 C 0.20050(6) 0.22839(11) 0.22469(9) 0.0142(2) Uani 1 1 d . .
H37 H 0.2195 0.1627 0.2770 0.017 Uiso 1 1 calc R U
H36 H 0.1935 0.3047 0.2654 0.017 Uiso 1 1 calc R U
C34 C 0.13601(6) 0.18116(12) 0.15786(10) 0.0163(3) Uani 1 1 d . .
H38 H 0.1278 0.0945 0.1801 0.020 Uiso 1 1 calc R U
H39 H 0.1013 0.2362 0.1708 0.020 Uiso 1 1 calc R U

loop_
_atom_site_aniso_label
_atom_site_aniso_U_11
_atom_site_aniso_U_22
_atom_site_aniso_U_33
_atom_site_aniso_U_23
_atom_site_aniso_U_13
_atom_site_aniso_U_12
O1 0.0153(4) 0.0248(5) 0.0142(4) 0.0047(4) 0.0018(3) 0.0018(4)
O2 0.0178(5) 0.0163(5) 0.0341(5) -0.0029(4) 0.0061(4) -0.0038(4)
O3 0.0170(5) 0.0173(4) 0.0229(5) -0.0028(4) 0.0040(4) 0.0035(3)
O4 0.0153(4) 0.0235(5) 0.0131(4) 0.0008(3) 0.0025(3) 0.0010(3)
C1 0.0121(6) 0.0202(6) 0.0200(6) -0.0020(5) 0.0040(5) 0.0015(5)
C2 0.0135(6) 0.0176(6) 0.0127(6) 0.0018(5) 0.0038(5) -0.0021(5)
C3 0.0142(6) 0.0141(6) 0.0111(6) -0.0009(4) 0.0033(4) -0.0017(4)
C4 0.0128(6) 0.0137(6) 0.0114(6) -0.0002(4) 0.0023(4) -0.0005(4)
C5 0.0128(6) 0.0110(5) 0.0139(6) -0.0019(4) 0.0016(4) -0.0021(4)
C6 0.0127(6) 0.0102(5) 0.0134(6) -0.0019(4) 0.0005(4) -0.0010(4)
C7 0.0103(6) 0.0153(6) 0.0168(6) 0.0004(5) 0.0018(5) 0.0003(4)
C8 0.0131(6) 0.0159(6) 0.0277(7) -0.0006(5) 0.0007(5) -0.0021(5)
C9 0.0150(6) 0.0139(6) 0.0198(6) -0.0010(5) 0.0004(5) 0.0022(5)
C10 0.0173(6) 0.0159(6) 0.0247(7) -0.0011(5) 0.0046(5) 0.0025(5)
C11 0.0169(6) 0.0149(6) 0.0153(6) -0.0024(5) 0.0058(5) -0.0006(5)
C12 0.0156(6) 0.0241(7) 0.0177(6) -0.0054(5) 0.0072(5) -0.0024(5)
C13 0.0154(6) 0.0223(6) 0.0118(6) -0.0014(5) 0.0035(5) -0.0023(5)
C14 0.0134(6) 0.0248(7) 0.0142(6) 0.0022(5) 0.0018(5) -0.0019(5)
C15 0.0164(6) 0.0153(6) 0.0148(6) 0.0000(5) 0.0030(5) -0.0020(5)
C16 0.0175(6) 0.0164(6) 0.0185(6) 0.0030(5) -0.0003(5) 0.0020(5)
C17 0.0156(6) 0.0270(7) 0.0233(7) 0.0019(5) 0.0063(5) 0.0026(5)
C18 0.0147(6) 0.0295(7) 0.0165(6) 0.0043(5) 0.0021(5) 0.0037(5)
C19 0.0144(6) 0.0188(6) 0.0110(6) -0.0005(5) 0.0045(5) 0.0024(5)
C20 0.0149(6) 0.0121(5) 0.0124(6) 0.0006(4) 0.0046(4) 0.0021(4)
C21 0.0131(6) 0.0126(6) 0.0106(6) -0.0007(4) 0.0030(4) 0.0007(4)
C22 0.0138(6) 0.0105(5) 0.0134(6) -0.0006(4) 0.0019(5) 0.0012(4)
C23 0.0133(6) 0.0091(5) 0.0147(6) -0.0004(4) 0.0018(5) 0.0022(4)
C24 0.0123(6) 0.0149(6) 0.0176(6) -0.0005(5) 0.0007(5) 0.0006(5)
C25 0.0171(6) 0.0233(7) 0.0251(7) -0.0010(5) 0.0052(5) -0.0048(5)
C26 0.0117(6) 0.0190(6) 0.0148(6) -0.0028(5) 0.0017(4) -0.0015(5)
C27 0.0161(6) 0.0163(6) 0.0190(6) -0.0051(5) 0.0035(5) -0.0009(5)
C28 0.0157(6) 0.0132(6) 0.0121(6) 0.0009(4) 0.0041(5) -0.0005(5)
C29 0.0169(6) 0.0157(6) 0.0137(6) 0.0005(5) 0.0019(5) 0.0007(5)
C30 0.0205(6) 0.0224(7) 0.0131(6) -0.0011(5) -0.0026(5) -0.0010(5)
C31 0.0159(6) 0.0176(6) 0.0180(6) -0.0025(5) -0.0021(5) -0.0013(5)
C32 0.0163(6) 0.0217(7) 0.0258(7) -0.0012(5) -0.0001(5) 0.0058(5)
C33 0.0155(6) 0.0160(6) 0.0117(6) 0.0002(4) 0.0045(5) 0.0001(5)
C34 0.0149(6) 0.0173(6) 0.0172(6) 0.0001(5) 0.0048(5) -0.0010(5)

loop_
_atom_type_symbol
_atom_type_description
_atom_type_scat_dispersion_real
_atom_type_scat_dispersion_imag
_atom_type_scat_source
C C 0.0033 0.0016 'International Tables Vol C Tables 4.2.6.8 and 6.1.1.4'
H H 0.0000 0.0000 'International Tables Vol C Tables 4.2.6.8 and 6.1.1.4'
O O 0.0106 0.0060 'International Tables Vol C Tables 4.2.6.8 and 6.1.1.4'

loop_
_geom_angle_atom_site_label_1
_geom_angle_atom_site_label_2
_geom_angle_atom_site_label_3
_geom_angle
C2 C1 C10 108.22(10)
C2 C1 C12 108.53(10)
C10 C1 C12 106.59(10)
C3 C2 C14 126.39(12)
C3 C2 C1 113.76(11)
C14 C2 C1 119.83(11)
C2 C3 C4 115.84(11)
C5 C4 C3 114.34(10)
C5 C4 C11 110.42(10)
C3 C4 C11 108.95(10)
C5 C4 C13 113.95(10)
C3 C4 C13 105.76(9)
C11 C4 C13 102.67(9)
C15 C5 C6 120.04(11)
C15 C5 C4 124.03(11)
C6 C5 C4 115.84(10)
O1 C6 C5 121.24(11)
O1 C6 C7 121.18(11)
C5 C6 C7 117.48(10)
C17 C7 C6 110.43(10)
C17 C7 C9 110.08(10)
C6 C7 C9 109.30(10)
C17 C7 C8 109.74(10)
C6 C7 C8 106.40(10)
C9 C7 C8 110.83(10)
C16 C9 C7 112.61(10)
C11 C10 C1 108.01(10)
O2 C11 C10 123.72(11)
O2 C11 C4 122.93(11)
C10 C11 C4 113.13(10)
C1 C12 C13 109.88(10)
C12 C13 C4 109.79(10)
C5 C15 C16 124.64(11)
C15 C16 C9 112.80(10)
C20 C19 C18 125.49(11)
C20 C19 C26 113.80(11)
C18 C19 C26 120.67(11)
C19 C20 C21 116.06(11)
C22 C21 C20 114.27(10)
C22 C21 C28 110.60(9)
C20 C21 C28 106.66(9)
C22 C21 C33 113.87(9)
C20 C21 C33 106.19(9)
C28 C21 C33 104.54(9)
C29 C22 C23 120.26(11)
C29 C22 C21 123.80(11)
C23 C22 C21 115.82(10)
O4 C23 C22 121.07(11)
O4 C23 C24 120.57(11)
C22 C23 C24 118.28(10)
C23 C24 C25 109.66(10)
C23 C24 C31 109.50(10)
C25 C24 C31 110.08(10)
C23 C24 C32 106.33(10)
C25 C24 C32 109.95(11)
C31 C24 C32 111.25(10)
C19 C26 C27 108.56(10)
C19 C26 C34 107.66(10)
C27 C26 C34 107.23(10)
C28 C27 C26 109.05(10)
O3 C28 C27 123.15(11)
O3 C28 C21 124.06(11)
C27 C28 C21 112.75(10)
C22 C29 C30 124.40(12)
C29 C30 C31 112.15(10)
C30 C31 C24 112.93(10)
C34 C33 C21 110.44(9)
C26 C34 C33 109.59(10)

loop_
_geom_bond_atom_site_label_1
_geom_bond_atom_site_label_2
_geom_bond_distance
O1 C6 1.2199(14)
O2 C11 1.2147(15)
O3 C28 1.2131(15)
O4 C23 1.2226(15)
C1 C2 1.5109(17)
C1 C10 1.5383(18)
C1 C12 1.5453(18)
C2 C3 1.3339(17)
C2 C14 1.4992(17)
C3 C4 1.5244(16)
C4 C5 1.5118(16)
C4 C11 1.5343(17)
C4 C13 1.5669(16)
C5 C15 1.3405(17)
C5 C6 1.4918(17)
C6 C7 1.5319(16)
C7 C17 1.5301(17)
C7 C9 1.5337(17)
C7 C8 1.5433(17)
C9 C16 1.5205(18)
C10 C11 1.5152(17)
C12 C13 1.5473(17)
C15 C16 1.4983(17)
C18 C19 1.4991(17)
C19 C20 1.3332(17)
C19 C26 1.5097(17)
C20 C21 1.5257(16)
C21 C22 1.5104(16)
C21 C28 1.5362(16)
C21 C33 1.5690(16)
C22 C29 1.3432(17)
C22 C23 1.4890(17)
C23 C24 1.5291(16)
C24 C25 1.5304(18)
C24 C31 1.5367(17)
C24 C32 1.5417(17)
C26 C27 1.5375(17)
C26 C34 1.5412(17)
C27 C28 1.5163(16)
C29 C30 1.4939(17)
C30 C31 1.5194(18)
C33 C34 1.5488(16)
